data_2108556
loop_
_publ_author_name
'Peng, Bo'
'He, Hongyan'
'Li, Meiqi'
'Wang, Jian-Rong'
'Mei, Xuefeng'

_publ_section_title
;
 Comparison of the crystal structures and physicochemical properties of
 novel resveratrol cocrystals
;
_journal_coeditor_code AW5030SUP1
_journal_issue 6
_journal_name_full 'Acta Crystallographica Section B'
_journal_page_first
;
;
_journal_paper_doi 10.1107/S2052520619013477
_journal_volume 75
_journal_year 2019
_chemical_formula_moiety '2(C14 H12 O3), 3(C12 H12 N2)'
_chemical_formula_sum 'C64 H60 N6 O6'
_chemical_formula_weight 1009.18
_space_group_crystal_system triclinic
_space_group_IT_number 2
_space_group_name_Hall '-P 1'
_space_group_name_H-M_alt 'P -1'
_atom_sites_solution_hydrogens mixed
_atom_sites_solution_primary direct
_audit_creation_date 2019-09-05
_audit_creation_method
;
Olex2 1.2
(compiled 2018.05.29 svn.r3508 for OlexSys, GUI svn.r5506)
;
_cell_angle_alpha 104.203(2)
_cell_angle_beta 90.628(3)
_cell_angle_gamma 91.751(4)
_cell_formula_units_Z 1
_cell_length_a 8.0448(11)
_cell_length_b 9.9408(14)
_cell_length_c 17.371(3)
_cell_measurement_reflns_used 3481
_cell_measurement_temperature 220
_cell_measurement_theta_max 27.36
_cell_measurement_theta_min 2.42
_cell_volume 1345.9(4)
_computing_cell_refinement 'SAINT v8.34A (Bruker, 2013)'
_computing_data_reduction 'SAINT v8.34A (Bruker, 2013)'
_computing_molecular_graphics 'Olex2 (Dolomanov et al., 2009)'
_computing_publication_material 'Olex2 (Dolomanov et al., 2009)'
_computing_structure_refinement 'ShelXL (Sheldrick, 2015)'
_computing_structure_solution 'ShelXS-1997 (Sheldrick, 2008)'
_diffrn_ambient_temperature 220
_diffrn_measured_fraction_theta_full 0.987
_diffrn_measured_fraction_theta_max 0.978
_diffrn_measurement_device_type 'Bruker APEX-II CCD'
_diffrn_measurement_method '\f and \w scans'
_diffrn_radiation_type MoK\a
_diffrn_radiation_wavelength 0.71073
_diffrn_reflns_av_R_equivalents 0.0272
_diffrn_reflns_av_unetI/netI 0.0455
_diffrn_reflns_Laue_measured_fraction_full 0.987
_diffrn_reflns_Laue_measured_fraction_max 0.978
_diffrn_reflns_limit_h_max 10
_diffrn_reflns_limit_h_min -10
_diffrn_reflns_limit_k_max 12
_diffrn_reflns_limit_k_min -10
_diffrn_reflns_limit_l_max 22
_diffrn_reflns_limit_l_min -22
_diffrn_reflns_number 12275
_diffrn_reflns_point_group_measured_fraction_full 0.987
_diffrn_reflns_point_group_measured_fraction_max 0.978
_diffrn_reflns_theta_full 25.242
_diffrn_reflns_theta_max 27.564
_diffrn_reflns_theta_min 1.209
_diffrn_standards_number 0
_exptl_absorpt_coefficient_mu 0.081
_exptl_absorpt_correction_T_max 0.7456
_exptl_absorpt_correction_T_min 0.6749
_exptl_absorpt_correction_type multi-scan
_exptl_absorpt_process_details
; SADABS-2014/5 (Bruker,2014/5) was used for absorption correction. wR2(int) 
was 0.0635 before and 0.0445 after correction. The Ratio of minimum to 
maximum transmission is 0.9052. The \l/2 correction factor is 0.00150.
;
_exptl_crystal_colour 'clear light colourless'
_exptl_crystal_colour_lustre clear
_exptl_crystal_colour_modifier light
_exptl_crystal_colour_primary colourless
_exptl_crystal_density_diffrn 1.245
_exptl_crystal_description block
_exptl_crystal_F_000 534
_exptl_crystal_size_max 0.19
_exptl_crystal_size_mid 0.15
_exptl_crystal_size_min 0.11
_refine_diff_density_max 0.563
_refine_diff_density_min -0.390
_refine_diff_density_rms 0.064
_refine_ls_extinction_method none
_refine_ls_goodness_of_fit_ref 1.052
_refine_ls_hydrogen_treatment mixed
_refine_ls_matrix_type full
_refine_ls_number_parameters 391
_refine_ls_number_reflns 6094
_refine_ls_number_restraints 48
_refine_ls_restrained_S_all 1.084
_refine_ls_R_factor_all 0.0963
_refine_ls_R_factor_gt 0.0656
_refine_ls_shift/su_max 0.000
_refine_ls_shift/su_mean 0.000
_refine_ls_structure_factor_coef Fsqd
_refine_ls_weighting_details 'w=1/[\s^2^(Fo^2^)+(0.1277P)^2^+0.2781P] where P=(Fo^2^+2Fc^2^)/3'
_refine_ls_weighting_scheme calc
_refine_ls_wR_factor_gt 0.1931
_refine_ls_wR_factor_ref 0.2223
_reflns_Friedel_coverage 0.000
_reflns_number_gt 4129
_reflns_number_total 6094
_reflns_threshold_expression 'I > 2\s(I)'
_cod_data_source_file aw5030sup1.cif
_cod_data_source_block RSV-1.5BPE
_cod_original_cell_volume 1345.9(3)
_cod_database_code 2108556
_shelx_shelxl_version_number 2018/3
_shelx_space_group_comment
;
The symmetry employed for this shelxl refinement is uniquely defined
by the following loop, which should always be used as a source of
symmetry information in preference to the above space-group names.
They are only intended as comments.
;
_shelx_estimated_absorpt_t_max 0.991
_shelx_estimated_absorpt_t_min 0.985
_olex2_refinement_description
;
1. Fixed Uiso
 At 1.2 times of:
  All C(H) groups, All C(H,H) groups, All C(H,H,H,H) groups
2. Uiso/Uaniso restraints and constraints
Uanis(C16A) \\sim Ueq, Uanis(C15A) \\sim Ueq: with sigma of 0.1 and sigma for
terminal atoms of 0.2
Uanis(C16A) \\sim Ueq: with sigma of 0.1 and sigma for terminal atoms of 0.2
Uanis(C15A) \\sim Ueq: with sigma of 0.1 and sigma for terminal atoms of 0.2
Uanis(N1) \\sim Ueq: with sigma of 0.1 and sigma for terminal atoms of 0.2
Uanis(C16A) \\sim Ueq, Uanis(C17A) \\sim Ueq: with sigma of 0.1 and sigma for
terminal atoms of 0.2
Uanis(C16A) \\sim Ueq, Uanis(C15A) \\sim Ueq, Uanis(C17A) \\sim Ueq,
Uanis(C20A) \\sim Ueq: with sigma of 0.005 and sigma for terminal atoms of 0.01
Uanis(C20B) \\sim Ueq, Uanis(C16B) \\sim Ueq, Uanis(C15B) \\sim Ueq: with sigma
of 0.005 and sigma for terminal atoms of 0.01
3. Others
 Fixed Sof: H18A(0.5) H18(0.5) H21C(0.5) H21D(0.5) H21A(0.5) H21B(0.5)
 C17A(0.5) C20A(0.5) H20A(0.5) H20B(0.5) C15A(0.5) H15A(0.5) C16A(0.5)
 H16A(0.5) C16B(0.5) H16B(0.5) C15B(0.5) H15B(0.5) C20B(0.5) H20C(0.5)
 H20D(0.5) C17B(0.5)
4.a Secondary CH2 refined with riding coordinates:
 C32(H32A,H32B), C21(H21C,H21D), C21(H21A,H21B), C20A(H20A,H20B), C20B(H20C,
 H20D)
4.b Aromatic/amide H refined with riding coordinates:
 C12(H12), C10(H10), C8(H8), C7(H7), C14(H14), C6(H6), C5(H5), C3(H3A),
 C2(H2A), C27(H27), C28(H28), C24(H24), C23(H23), C31(H31), C30(H30), C18(H18A),
  C18(H18), C25(H25), C19(H19), C26(H26), C15A(H15A), C16A(H16A), C16B(H16B),
 C15B(H15B)
;
_olex2_submission_special_instructions 'No special instructions were received'

loop_
_space_group_symop_operation_xyz
'x, y, z'
'-x, -y, -z'

loop_
_atom_site_label
_atom_site_type_symbol
_atom_site_fract_x
_atom_site_fract_y
_atom_site_fract_z
_atom_site_U_iso_or_equiv
_atom_site_adp_type
_atom_site_occupancy
_atom_site_site_symmetry_order
_atom_site_calc_flag
_atom_site_refinement_flags_posn
_atom_site_refinement_flags_adp
_atom_site_refinement_flags_occupancy
_atom_site_disorder_assembly
_atom_site_disorder_group
O2 O 0.3190(2) 0.36328(19) 0.47493(8) 0.0481(4) Uani 1 1 d . . . . .
O3 O 0.2216(2) 0.09946(19) 0.20639(9) 0.0516(5) Uani 1 1 d . . . . .
O1 O 1.3895(2) 0.6223(2) 0.14182(12) 0.0583(5) Uani 1 1 d . . . . .
N2 N 0.0612(2) 0.0010(2) 0.74080(11) 0.0461(5) Uani 1 1 d . . . . .
N3 N 0.5060(2) 0.7790(2) 0.04721(12) 0.0493(5) Uani 1 1 d . . . . .
C9 C 0.5457(2) 0.3543(2) 0.29385(12) 0.0328(4) Uani 1 1 d . . . . .
C12 C 0.2616(2) 0.2308(2) 0.34152(11) 0.0332(4) Uani 1 1 d . . . . .
H12 H 0.165851 0.188965 0.357378 0.040 Uiso 1 1 calc R . . . .
C10 C 0.4991(2) 0.3899(2) 0.37337(11) 0.0346(4) Uani 1 1 d . . . . .
H10 H 0.563315 0.455514 0.411046 0.041 Uiso 1 1 calc R . . . .
C11 C 0.3567(2) 0.3276(2) 0.39661(11) 0.0340(4) Uani 1 1 d . . . . .
C4 C 0.9165(2) 0.4758(2) 0.18421(12) 0.0359(5) Uani 1 1 d . . . . .
C8 C 0.7010(2) 0.4177(2) 0.27279(12) 0.0355(5) Uani 1 1 d . . . . .
H8 H 0.773170 0.460240 0.315322 0.043 Uiso 1 1 calc R . . . .
C13 C 0.3087(2) 0.1960(2) 0.26238(11) 0.0346(5) Uani 1 1 d . . . . .
N1 N 1.0208(3) 0.2739(3) 0.51822(13) 0.0594(6) Uani 1 1 d . U . . .
C7 C 0.7513(3) 0.4220(2) 0.20085(13) 0.0382(5) Uani 1 1 d . . . . .
H7 H 0.676969 0.388642 0.157802 0.046 Uiso 1 1 calc R . . . .
C14 C 0.4499(2) 0.2575(2) 0.23860(12) 0.0352(5) Uani 1 1 d . . . . .
H14 H 0.480600 0.233617 0.185029 0.042 Uiso 1 1 calc R . . . .
C1 C 1.2311(3) 0.5790(2) 0.15328(14) 0.0419(5) Uani 1 1 d . . . . .
C6 C 1.0979(3) 0.5808(2) 0.10275(13) 0.0453(6) Uani 1 1 d . . . . .
H6 H 1.112111 0.617319 0.058117 0.054 Uiso 1 1 calc R . . . .
C5 C 0.9427(3) 0.5284(2) 0.11801(13) 0.0439(5) Uani 1 1 d . . . . .
H5 H 0.853332 0.528485 0.082699 0.053 Uiso 1 1 calc R . . . .
C3 C 1.0525(3) 0.4754(2) 0.23381(14) 0.0442(5) Uani 1 1 d . . . . .
H3A H 1.038875 0.439389 0.278651 0.053 Uiso 1 1 calc R . . . .
C2 C 1.2080(3) 0.5266(3) 0.21927(15) 0.0468(6) Uani 1 1 d . . . . .
H2A H 1.297701 0.525675 0.254227 0.056 Uiso 1 1 calc R . . . .
C29 C 0.7733(3) 0.9356(3) 0.00840(14) 0.0443(5) Uani 1 1 d . . . . .
C27 C 0.6063(3) 0.7264(3) -0.01224(14) 0.0484(6) Uani 1 1 d . . . . .
H27 H 0.585418 0.634366 -0.041415 0.058 Uiso 1 1 calc R . . . .
C28 C 0.7391(3) 0.7995(3) -0.03337(14) 0.0488(6) Uani 1 1 d . . . . .
H28 H 0.806285 0.757412 -0.075891 0.059 Uiso 1 1 calc R . . . .
C22 C 0.3719(3) 0.0935(3) 0.70067(14) 0.0486(6) Uani 1 1 d . . . . .
C24 C 0.1695(3) -0.0838(3) 0.70020(17) 0.0532(6) Uani 1 1 d . . . . .
H24 H 0.140594 -0.179133 0.685623 0.064 Uiso 1 1 calc R . . . .
C23 C 0.3220(3) -0.0421(3) 0.67775(16) 0.0509(6) Uani 1 1 d . . . . .
H23 H 0.391443 -0.107377 0.646563 0.061 Uiso 1 1 calc R . . . .
C31 C 0.5400(3) 0.9101(3) 0.08766(15) 0.0540(6) Uani 1 1 d . . . . .
H31 H 0.471089 0.949858 0.129956 0.065 Uiso 1 1 calc R . . . .
C30 C 0.6707(3) 0.9896(3) 0.07046(15) 0.0521(6) Uani 1 1 d . . . . .
H30 H 0.689970 1.080880 0.101121 0.062 Uiso 1 1 calc R . . . .
C32 C 0.9175(3) 1.0205(3) -0.01293(17) 0.0540(6) Uani 1 1 d . . . . .
H32A H 0.916920 1.009074 -0.070595 0.065 Uiso 1 1 calc R . . . .
H32B H 0.902230 1.118905 0.012011 0.065 Uiso 1 1 calc R . . . .
C18 C 0.7284(3) 0.2898(3) 0.53178(18) 0.0628(7) Uani 1 1 d . . . . .
H18A H 0.635369 0.344566 0.531369 0.075 Uiso 0.5 1 calc R . P A 2
H18 H 0.630694 0.313691 0.508876 0.075 Uiso 0.5 1 calc R . P B 1
C21 C 0.5410(4) 0.1414(3) 0.67899(18) 0.0688(9) Uani 1 1 d . . . . .
H21C H 0.627854 0.092360 0.699989 0.083 Uiso 0.5 1 calc R . P C 2
H21D H 0.558158 0.241093 0.702486 0.083 Uiso 0.5 1 calc R . P C 2
H21A H 0.587922 0.209557 0.725358 0.083 Uiso 0.5 1 calc R . P D 1
H21B H 0.613220 0.061479 0.668635 0.083 Uiso 0.5 1 calc R . P D 1
C25 C 0.1112(4) 0.1314(3) 0.7635(2) 0.0818(11) Uani 1 1 d . . . . .
H25 H 0.038359 0.194835 0.793675 0.098 Uiso 1 1 calc R . . . .
C19 C 0.8799(4) 0.3262(3) 0.5064(2) 0.0702(8) Uani 1 1 d . . . . .
H19 H 0.882004 0.395318 0.477933 0.084 Uiso 1 1 calc R . . . .
C26 C 0.2644(4) 0.1815(3) 0.7460(2) 0.0886(13) Uani 1 1 d . . . . .
H26 H 0.294389 0.276101 0.765171 0.106 Uiso 1 1 calc R . . . .
C17A C 0.7166(8) 0.1613(6) 0.5597(4) 0.0439(14) Uani 0.5 1 d . U P E 2
C20A C 0.5530(6) 0.1106(7) 0.5847(3) 0.0516(12) Uani 0.5 1 d . U P E 2
H20A H 0.539264 0.010373 0.561858 0.062 Uiso 0.5 1 calc R . P E 2
H20B H 0.462482 0.156166 0.563995 0.062 Uiso 0.5 1 calc R . P E 2
C15A C 1.0026(8) 0.1367(8) 0.5340(5) 0.0749(17) Uani 0.5 1 d . U P E 2
H15A H 1.094627 0.079195 0.527658 0.090 Uiso 0.5 1 calc R . P E 2
C16A C 0.8564(8) 0.0902(8) 0.5576(4) 0.0744(17) Uani 0.5 1 d . U P E 2
H16A H 0.852771 0.005810 0.572911 0.089 Uiso 0.5 1 calc R . P E 2
C16B C 0.8688(7) 0.1920(8) 0.6123(4) 0.0701(16) Uani 0.5 1 d . U P E 1
H16B H 0.870661 0.147333 0.654059 0.084 Uiso 0.5 1 calc R . P E 1
C15B C 1.0156(6) 0.2234(7) 0.5792(4) 0.0604(14) Uani 0.5 1 d . U P E 1
H15B H 1.116430 0.206797 0.602512 0.072 Uiso 0.5 1 calc R . P E 1
C20B C 0.5481(7) 0.1972(8) 0.6173(4) 0.0647(15) Uani 0.5 1 d . U P E 1
H20C H 0.491078 0.285340 0.631739 0.078 Uiso 0.5 1 calc R . P E 1
H20D H 0.482973 0.135973 0.573854 0.078 Uiso 0.5 1 calc R . P E 1
C17B C 0.7183(7) 0.2266(7) 0.5837(4) 0.0475(14) Uani 0.5 1 d . . P E 1
H2 H 0.218(4) 0.330(3) 0.4846(18) 0.069(9) Uiso 1 1 d . . . . .
H1 H 1.387(5) 0.668(4) 0.097(2) 0.105(13) Uiso 1 1 d . . . . .
H3 H 0.128(4) 0.068(3) 0.2294(16) 0.062(8) Uiso 1 1 d . . . . .

loop_
_atom_site_aniso_label
_atom_site_aniso_U_11
_atom_site_aniso_U_22
_atom_site_aniso_U_33
_atom_site_aniso_U_23
_atom_site_aniso_U_13
_atom_site_aniso_U_12
O2 0.0362(8) 0.0664(11) 0.0355(8) 0.0025(7) 0.0076(6) -0.0144(8)
O3 0.0444(9) 0.0616(11) 0.0394(8) -0.0019(7) 0.0081(7) -0.0282(8)
O1 0.0363(9) 0.0611(12) 0.0816(12) 0.0263(10) 0.0181(8) -0.0128(8)
N2 0.0364(10) 0.0441(11) 0.0538(11) 0.0059(9) 0.0094(8) -0.0123(8)
N3 0.0376(10) 0.0540(13) 0.0556(11) 0.0134(9) 0.0123(9) -0.0109(9)
C9 0.0245(9) 0.0303(10) 0.0436(10) 0.0093(8) 0.0055(8) -0.0024(8)
C12 0.0222(9) 0.0381(11) 0.0384(10) 0.0083(8) 0.0047(7) -0.0061(8)
C10 0.0270(9) 0.0356(11) 0.0381(10) 0.0041(8) 0.0014(8) -0.0067(8)
C11 0.0287(9) 0.0381(11) 0.0342(9) 0.0067(8) 0.0043(7) 0.0010(8)
C4 0.0311(10) 0.0311(11) 0.0447(11) 0.0081(8) 0.0095(8) -0.0048(8)
C8 0.0267(9) 0.0336(11) 0.0451(11) 0.0083(8) 0.0032(8) -0.0071(8)
C13 0.0281(9) 0.0349(11) 0.0383(10) 0.0050(8) 0.0033(8) -0.0074(8)
N1 0.0353(10) 0.0901(18) 0.0573(12) 0.0271(12) 0.0141(9) -0.0044(11)
C7 0.0295(10) 0.0379(12) 0.0466(11) 0.0099(9) 0.0051(8) -0.0070(8)
C14 0.0316(10) 0.0362(11) 0.0361(9) 0.0061(8) 0.0083(8) -0.0064(8)
C1 0.0322(10) 0.0333(11) 0.0593(13) 0.0094(9) 0.0162(9) -0.0044(8)
C6 0.0489(13) 0.0471(14) 0.0404(11) 0.0122(10) 0.0148(10) -0.0092(10)
C5 0.0404(12) 0.0492(14) 0.0412(11) 0.0103(10) 0.0044(9) -0.0079(10)
C3 0.0331(11) 0.0478(14) 0.0597(13) 0.0287(11) 0.0073(10) -0.0015(9)
C2 0.0298(10) 0.0476(14) 0.0692(15) 0.0263(12) 0.0038(10) -0.0037(9)
C29 0.0337(11) 0.0526(14) 0.0500(12) 0.0203(10) 0.0007(9) -0.0092(10)
C27 0.0438(12) 0.0454(14) 0.0519(12) 0.0058(10) 0.0081(10) -0.0132(10)
C28 0.0381(12) 0.0568(15) 0.0491(12) 0.0092(11) 0.0112(10) -0.0093(10)
C22 0.0416(12) 0.0469(14) 0.0529(13) 0.0050(10) 0.0143(10) -0.0128(10)
C24 0.0382(12) 0.0357(13) 0.0858(18) 0.0157(12) 0.0059(12) -0.0054(10)
C23 0.0344(11) 0.0458(14) 0.0730(16) 0.0153(12) 0.0099(11) 0.0034(10)
C31 0.0459(13) 0.0582(16) 0.0551(13) 0.0091(12) 0.0174(11) -0.0069(11)
C30 0.0467(13) 0.0454(14) 0.0604(14) 0.0073(11) 0.0045(11) -0.0110(11)
C32 0.0386(12) 0.0613(16) 0.0674(15) 0.0279(13) 0.0030(11) -0.0148(11)
C18 0.0362(13) 0.080(2) 0.0785(18) 0.0309(16) 0.0122(12) 0.0066(13)
C21 0.0502(15) 0.074(2) 0.0731(17) 0.0035(15) 0.0226(13) -0.0249(14)
C25 0.0632(18) 0.0464(16) 0.120(3) -0.0113(16) 0.0528(19) -0.0097(13)
C19 0.0501(16) 0.073(2) 0.099(2) 0.0423(17) 0.0215(15) 0.0003(14)
C26 0.075(2) 0.0414(16) 0.132(3) -0.0120(17) 0.054(2) -0.0201(14)
C17A 0.045(3) 0.040(3) 0.048(3) 0.014(2) 0.015(2) -0.002(2)
C20A 0.042(2) 0.058(3) 0.054(2) 0.014(2) 0.011(2) -0.013(2)
C15A 0.058(3) 0.081(4) 0.096(4) 0.038(3) 0.024(3) 0.014(3)
C16A 0.066(3) 0.075(3) 0.099(4) 0.050(3) 0.023(3) 0.012(3)
C16B 0.052(3) 0.103(4) 0.072(3) 0.054(3) 0.007(2) -0.002(3)
C15B 0.035(2) 0.090(4) 0.066(3) 0.038(3) 0.002(2) 0.003(2)
C20B 0.047(3) 0.080(4) 0.076(3) 0.037(3) 0.008(2) 0.003(3)
C17B 0.032(2) 0.062(4) 0.054(3) 0.024(3) 0.011(2) 0.004(3)

loop_
_atom_type_symbol
_atom_type_description
_atom_type_scat_dispersion_real
_atom_type_scat_dispersion_imag
_atom_type_scat_source
C C 0.0033 0.0016 'International Tables Vol C Tables 4.2.6.8 and 6.1.1.4'
H H 0.0000 0.0000 'International Tables Vol C Tables 4.2.6.8 and 6.1.1.4'
N N 0.0061 0.0033 'International Tables Vol C Tables 4.2.6.8 and 6.1.1.4'
O O 0.0106 0.0060 'International Tables Vol C Tables 4.2.6.8 and 6.1.1.4'

loop_
_geom_angle_atom_site_label_1
_geom_angle_atom_site_label_2
_geom_angle_atom_site_label_3
_geom_angle
_geom_angle_site_symmetry_1
C11 O2 H2 112.6(19) .
C13 O3 H3 109.4(17) .
C1 O1 H1 108(2) .
C25 N2 C24 115.4(2) .
C27 N3 C31 116.57(19) .
C10 C9 C8 117.80(17) .
C14 C9 C10 119.73(17) .
C14 C9 C8 122.41(17) .
C11 C12 H12 120.3 .
C11 C12 C13 119.50(17) .
C13 C12 H12 120.3 .
C9 C10 H10 120.1 .
C11 C10 C9 119.74(17) .
C11 C10 H10 120.1 .
O2 C11 C12 122.09(17) .
O2 C11 C10 117.43(18) .
C12 C11 C10 120.46(17) .
C5 C4 C7 121.5(2) .
C3 C4 C7 121.32(19) .
C3 C4 C5 117.14(18) .
C9 C8 H8 116.1 .
C7 C8 C9 127.72(19) .
C7 C8 H8 116.1 .
O3 C13 C12 121.73(17) .
O3 C13 C14 117.74(17) .
C14 C13 C12 120.52(17) .
C19 N1 C15A 113.2(3) .
C15B N1 C19 111.0(3) .
C4 C7 H7 117.9 .
C8 C7 C4 124.2(2) .
C8 C7 H7 117.9 .
C9 C14 H14 120.0 .
C13 C14 C9 120.06(17) .
C13 C14 H14 120.0 .
O1 C1 C6 124.5(2) .
O1 C1 C2 116.1(2) .
C6 C1 C2 119.45(19) .
C1 C6 H6 120.1 .
C1 C6 C5 119.9(2) .
C5 C6 H6 120.1 .
C4 C5 C6 121.6(2) .
C4 C5 H5 119.2 .
C6 C5 H5 119.2 .
C4 C3 H3A 119.0 .
C2 C3 C4 122.0(2) .
C2 C3 H3A 119.0 .
C1 C2 C3 119.9(2) .
C1 C2 H2A 120.0 .
C3 C2 H2A 120.0 .
C28 C29 C32 121.6(2) .
C30 C29 C28 116.8(2) .
C30 C29 C32 121.6(2) .
N3 C27 H27 118.2 .
N3 C27 C28 123.6(2) .
C28 C27 H27 118.2 .
C29 C28 H28 120.2 .
C27 C28 C29 119.7(2) .
C27 C28 H28 120.2 .
C23 C22 C21 120.9(2) .
C23 C22 C26 116.5(2) .
C26 C22 C21 122.5(2) .
N2 C24 H24 117.9 .
N2 C24 C23 124.3(2) .
C23 C24 H24 117.9 .
C22 C23 C24 119.8(2) .
C22 C23 H23 120.1 .
C24 C23 H23 120.1 .
N3 C31 H31 118.3 .
N3 C31 C30 123.3(2) .
C30 C31 H31 118.3 .
C29 C30 H30 120.0 .
C31 C30 C29 120.1(2) .
C31 C30 H30 120.0 .
C29 C32 H32A 109.0 .
C29 C32 H32B 109.0 .
C32 C32 C29 112.8(3) 2_775
C32 C32 H32A 109.0 2_775
C32 C32 H32B 109.0 2_775
H32A C32 H32B 107.8 .
C19 C18 H18A 121.3 .
C19 C18 H18 119.5 .
C19 C18 C17A 117.5(3) .
C17A C18 H18A 121.3 .
C17B C18 H18 119.5 .
C17B C18 C19 120.9(4) .
C22 C21 H21C 109.8 .
C22 C21 H21D 109.8 .
C22 C21 H21A 108.0 .
C22 C21 H21B 108.0 .
C22 C21 C20A 109.4(3) .
H21C C21 H21D 108.2 .
H21A C21 H21B 107.2 .
C20A C21 H21C 109.8 .
C20A C21 H21D 109.8 .
C20B C21 C22 117.2(4) .
C20B C21 H21A 108.0 .
C20B C21 H21B 108.0 .
N2 C25 H25 118.0 .
N2 C25 C26 124.1(2) .
C26 C25 H25 118.0 .
N1 C19 C18 125.8(3) .
N1 C19 H19 117.1 .
C18 C19 H19 117.1 .
C22 C26 C25 119.7(3) .
C22 C26 H26 120.1 .
C25 C26 H26 120.1 .
C18 C17A C20A 120.7(5) .
C16A C17A C18 116.6(5) .
C16A C17A C20A 122.6(6) .
C21 C20A H20A 109.3 .
C21 C20A H20B 109.3 .
C17A C20A C21 111.8(4) .
C17A C20A H20A 109.3 .
C17A C20A H20B 109.3 .
H20A C20A H20B 107.9 .
N1 C15A H15A 119.2 .
C16A C15A N1 121.6(5) .
C16A C15A H15A 119.2 .
C17A C16A C15A 121.8(6) .
C17A C16A H16A 119.1 .
C15A C16A H16A 119.1 .
C15B C16B H16B 120.1 .
C15B C16B C17B 119.9(5) .
C17B C16B H16B 120.1 .
N1 C15B C16B 123.0(5) .
N1 C15B H15B 118.5 .
C16B C15B H15B 118.5 .
C21 C20B H20C 107.4 .
C21 C20B H20D 107.4 .
C21 C20B C17B 119.8(5) .
H20C C20B H20D 106.9 .
C17B C20B H20C 107.4 .
C17B C20B H20D 107.4 .
C18 C17B C16B 115.5(5) .
C18 C17B C20B 120.7(5) .
C16B C17B C20B 123.7(5) .

loop_
_geom_bond_atom_site_label_1
_geom_bond_atom_site_label_2
_geom_bond_distance
_geom_bond_site_symmetry_2
O2 C11 1.359(2) .
O2 H2 0.90(3) .
O3 C13 1.358(2) .
O3 H3 0.93(3) .
O1 C1 1.365(2) .
O1 H1 0.98(4) .
N2 C24 1.317(3) .
N2 C25 1.308(3) .
N3 C27 1.330(3) .
N3 C31 1.339(3) .
C9 C10 1.398(3) .
C9 C8 1.472(3) .
C9 C14 1.388(3) .
C12 H12 0.9400 .
C12 C11 1.383(3) .
C12 C13 1.393(3) .
C10 H10 0.9400 .
C10 C11 1.396(3) .
C4 C7 1.475(3) .
C4 C5 1.390(3) .
C4 C3 1.386(3) .
C8 H8 0.9400 .
C8 C7 1.328(3) .
C13 C14 1.388(3) .
N1 C19 1.296(4) .
N1 C15A 1.459(8) .
N1 C15B 1.279(6) .
C7 H7 0.9400 .
C14 H14 0.9400 .
C1 C6 1.380(4) .
C1 C2 1.383(3) .
C6 H6 0.9400 .
C6 C5 1.392(3) .
C5 H5 0.9400 .
C3 H3A 0.9400 .
C3 C2 1.384(3) .
C2 H2A 0.9400 .
C29 C28 1.387(3) .
C29 C30 1.376(3) .
C29 C32 1.516(3) .
C27 H27 0.9400 .
C27 C28 1.377(3) .
C28 H28 0.9400 .
C22 C23 1.355(3) .
C22 C21 1.510(3) .
C22 C26 1.363(4) .
C24 H24 0.9400 .
C24 C23 1.374(3) .
C23 H23 0.9400 .
C31 H31 0.9400 .
C31 C30 1.375(3) .
C30 H30 0.9400 .
C32 C32 1.497(5) 2_775
C32 H32A 0.9800 .
C32 H32B 0.9800 .
C18 H18A 0.9400 .
C18 H18 0.9400 .
C18 C19 1.369(4) .
C18 C17A 1.474(7) .
C18 C17B 1.221(7) .
C21 H21C 0.9800 .
C21 H21D 0.9800 .
C21 H21A 0.9800 .
C21 H21B 0.9800 .
C21 C20A 1.595(6) .
C21 C20B 1.324(7) .
C25 H25 0.9400 .
C25 C26 1.380(4) .
C19 H19 0.9400 .
C26 H26 0.9400 .
C17A C20A 1.502(8) .
C17A C16A 1.343(9) .
C20A H20A 0.9800 .
C20A H20B 0.9800 .
C15A H15A 0.9400 .
C15A C16A 1.355(9) .
C16A H16A 0.9400 .
C16B H16B 0.9400 .
C16B C15B 1.379(7) .
C16B C17B 1.387(9) .
C15B H15B 0.9400 .
C20B H20C 0.9800 .
C20B H20D 0.9800 .
C20B C17B 1.542(8) .

_cod_database_fobs_code 2108556
